data_7211748
loop_
_publ_author_name
'Ling, Yun'
'Zhang, Lei'
'Li, Jing'
'Fan, Shuan-Shi'
'Du, Miao'

_publ_section_title
;
 Thiocyanate-induced conformational transformation of a flexible
 fluconazole ligand in Cd(II) coordination polymers
;
_journal_issue 2
_journal_name_full CrystEngComm
_journal_page_first 604
_journal_paper_doi 10.1039/b914049b
_journal_volume 12
_journal_year 2010
_chemical_formula_sum 'C27 H24 Cd Cl F4 N13 O2 S'
_chemical_formula_weight 818.50
_chemical_name_systematic
;
?
;
_space_group_IT_number 2
_symmetry_cell_setting triclinic
_symmetry_space_group_name_Hall '-P 1'
_symmetry_space_group_name_H-M 'P -1'
_atom_sites_solution_hydrogens geom
_atom_sites_solution_primary direct
_atom_sites_solution_secondary difmap
_audit_creation_method SHELXL-97
_cell_angle_alpha 89.593(9)
_cell_angle_beta 71.405(9)
_cell_angle_gamma 77.472(8)
_cell_formula_units_Z 2
_cell_length_a 10.418(7)
_cell_length_b 11.828(8)
_cell_length_c 14.374(9)
_cell_measurement_reflns_used 2562
_cell_measurement_temperature 293(2)
_cell_measurement_theta_max 23.82
_cell_measurement_theta_min 2.39
_cell_volume 1635.1(19)
_computing_cell_refinement 'Bruker SMART APEX II'
_computing_data_collection 'Bruker SMART APEX II'
_computing_data_reduction 'Bruker SAINT'
_computing_molecular_graphics 'Bruker SHELXTL'
_computing_publication_material 'Bruker SHELXTL'
_computing_structure_refinement 'SHELXL-97 (Sheldrick, 1997)'
_computing_structure_solution 'SHELXS-97 (Sheldrick, 1990)'
_diffrn_ambient_temperature 293(2)
_diffrn_measured_fraction_theta_full 0.985
_diffrn_measured_fraction_theta_max 0.985
_diffrn_measurement_device_type 'APEX II CCD area detector'
_diffrn_measurement_method 'phi and omega scans'
_diffrn_radiation_monochromator graphite
_diffrn_radiation_source 'fine-focus sealed tube'
_diffrn_radiation_type MoK\a
_diffrn_radiation_wavelength 0.71073
_diffrn_reflns_av_R_equivalents 0.0374
_diffrn_reflns_av_sigmaI/netI 0.0702
_diffrn_reflns_limit_h_max 12
_diffrn_reflns_limit_h_min -12
_diffrn_reflns_limit_k_max 14
_diffrn_reflns_limit_k_min -13
_diffrn_reflns_limit_l_max 17
_diffrn_reflns_limit_l_min -12
_diffrn_reflns_number 8897
_diffrn_reflns_theta_full 25.15
_diffrn_reflns_theta_max 25.15
_diffrn_reflns_theta_min 2.12
_exptl_absorpt_coefficient_mu 0.886
_exptl_absorpt_correction_T_max 0.8713
_exptl_absorpt_correction_T_min 0.8290
_exptl_absorpt_correction_type multi-scan
_exptl_absorpt_process_details SADABS
_exptl_crystal_colour COLORLESS
_exptl_crystal_density_diffrn 1.663
_exptl_crystal_density_method 'not measured'
_exptl_crystal_description BLOCK
_exptl_crystal_F_000 820
_exptl_crystal_size_max 0.22
_exptl_crystal_size_mid 0.20
_exptl_crystal_size_min 0.16
_refine_diff_density_max 1.475
_refine_diff_density_min -0.846
_refine_diff_density_rms 0.109
_refine_ls_extinction_method none
_refine_ls_goodness_of_fit_ref 0.996
_refine_ls_hydrogen_treatment constr
_refine_ls_matrix_type full
_refine_ls_number_parameters 472
_refine_ls_number_reflns 5774
_refine_ls_number_restraints 44
_refine_ls_restrained_S_all 1.011
_refine_ls_R_factor_all 0.0672
_refine_ls_R_factor_gt 0.0502
_refine_ls_shift/su_max 0.001
_refine_ls_shift/su_mean 0.000
_refine_ls_structure_factor_coef Fsqd
_refine_ls_weighting_details 'calc w=1/[\s^2^(Fo^2^)+(0.0890P)^2^+0.0000P] where P=(Fo^2^+2Fc^2^)/3'
_refine_ls_weighting_scheme calc
_refine_ls_wR_factor_gt 0.1320
_refine_ls_wR_factor_ref 0.1415
_reflns_number_gt 4428
_reflns_number_total 5774
_reflns_threshold_expression >2sigma(I)
_cod_data_source_file b914049b.txt
_cod_data_source_block compound5
_cod_depositor_comments
;
The following automatic conversions were performed:

'_symmetry_cell_setting' value 'Triclinic' changed to 'triclinic'
according to /home/saulius/struct/CIF-dictionaries/cif_core.dic
dictionary named 'cif_core.dic' version 2.4.2 from
2011-04-26.

'_exptl_absorpt_correction_type' value 'MULTI-SCAN'
changed to 'multi-scan' according to
/home/saulius/struct/CIF-dictionaries/cif_core.dic dictionary named
'cif_core.dic' version 2.4.2 from 2011-04-26.

Automatic conversion script
Id: cif_fix_values 1891 2012-01-12 08:04:46Z andrius 
;
_cod_original_cell_volume 1635.0(19)
_cod_original_sg_symbol_H-M P-1
_cod_database_code 7211748

loop_
_symmetry_equiv_pos_as_xyz
'x, y, z'
'-x, -y, -z'

loop_
_atom_site_label
_atom_site_type_symbol
_atom_site_fract_x
_atom_site_fract_y
_atom_site_fract_z
_atom_site_U_iso_or_equiv
_atom_site_adp_type
_atom_site_occupancy
_atom_site_symmetry_multiplicity
_atom_site_calc_flag
_atom_site_refinement_flags
_atom_site_disorder_assembly
_atom_site_disorder_group
Cd1 Cd 0.84188(3) 0.58544(3) 0.60345(2) 0.03768(15) Uani 1 1 d . . 1
Cl1 Cl 0.94534(12) 0.36804(10) 0.53969(9) 0.0458(3) Uani 1 1 d . . 1
F1 F 0.3106(3) 0.7389(3) 0.2495(2) 0.0660(9) Uani 1 1 d . A 1
F2 F 0.7487(4) 0.6899(4) 0.0114(2) 0.0822(11) Uani 1 1 d . A 1
F3 F 0.3190(6) 1.0608(4) 1.0576(3) 0.1145(18) Uani 1 1 d . . 1
F4 F 0.1226(5) 0.7364(4) 1.0770(2) 0.0910(13) Uani 1 1 d . . 1
O1 O 0.4606(4) 0.9017(3) 0.4423(3) 0.0526(9) Uani 1 1 d . A 1
H1W H 0.4243 0.9078 0.5023 0.079 Uiso 1 1 calc R A 1
O2 O 0.2598(4) 0.6977(3) 0.7644(2) 0.0511(9) Uani 1 1 d . . 1
H2W H 0.2217 0.7611 0.7513 0.077 Uiso 1 1 calc R . 1
N3 N 0.5002(4) 0.6619(3) 0.4703(3) 0.0379(9) Uani 1 1 d . A 1
N2 N 0.5802(4) 0.5694(3) 0.4055(3) 0.0427(10) Uani 1 1 d . A 1
N1 N 0.6838(4) 0.6028(3) 0.5152(3) 0.0408(9) Uani 1 1 d . A 1
N4 N 0.2524(4) 1.0228(3) 0.3699(3) 0.0433(10) Uani 1 1 d . A 1
N5 N 0.3083(5) 1.0333(4) 0.2737(3) 0.0574(13) Uani 1 1 d . A 1
N6 N 0.2343(4) 1.2091(3) 0.3553(3) 0.0437(10) Uani 1 1 d . . 1
N9 N 0.4490(4) 0.5670(3) 0.8462(3) 0.0393(9) Uani 1 1 d . . 1
N8 N 0.5171(4) 0.5925(4) 0.9064(3) 0.0481(11) Uani 1 1 d . . 1
N7 N 0.6577(4) 0.5632(4) 0.7472(3) 0.0441(10) Uani 1 1 d . . 1
N10 N 0.0209(4) 0.6188(4) 0.8393(3) 0.0471(11) Uani 1 1 d . . 1
N11 N 0.0285(5) 0.5033(4) 0.8472(3) 0.0577(12) Uani 1 1 d . . 1
N12 N -0.0359(4) 0.5653(4) 0.7169(3) 0.0460(10) Uani 1 1 d . . 1
C2 C 0.5644(5) 0.6796(4) 0.5340(3) 0.0426(12) Uani 1 1 d . A 1
H2 H 0.5297 0.7378 0.5845 0.051 Uiso 1 1 calc R A 1
C1 C 0.6890(5) 0.5371(4) 0.4356(3) 0.0419(11) Uani 1 1 d . A 1
H1 H 0.7627 0.4751 0.4053 0.050 Uiso 1 1 calc R A 1
C3 C 0.3700(5) 0.7284(4) 0.4610(4) 0.0397(11) Uani 1 1 d . A 1
H3A H 0.3046 0.7547 0.5260 0.048 Uiso 1 1 calc R A 1
H3B H 0.3304 0.6786 0.4301 0.048 Uiso 1 1 calc R A 1
C4 C 0.3915(5) 0.8348(4) 0.3993(4) 0.0413(11) Uani 1 1 d . A 1
C5 C 0.2458(5) 0.9085(4) 0.4092(4) 0.0446(12) Uani 1 1 d . A 1
H5A H 0.2019 0.8678 0.3741 0.054 Uiso 1 1 calc R A 1
H5B H 0.1890 0.9188 0.4780 0.054 Uiso 1 1 calc R A 1
C6 C 0.2958(6) 1.1457(5) 0.2694(4) 0.0554(15) Uani 1 1 d . A 1
H6 H 0.3277 1.1795 0.2103 0.066 Uiso 1 1 calc R A 1
C7 C 0.2093(6) 1.1277(5) 0.4170(4) 0.0506(13) Uani 1 1 d . A 1
H7 H 0.1671 1.1416 0.4847 0.061 Uiso 1 1 calc R A 1
C8 C 0.4855(5) 0.7968(4) 0.2951(3) 0.0406(11) Uani 1 1 d . A 1
C9 C 0.4422(5) 0.7526(4) 0.2248(4) 0.0471(12) Uani 1 1 d . A 1
C10 C 0.5276(6) 0.7181(5) 0.1286(4) 0.0540(14) Uani 1 1 d . A 1
H10 H 0.4931 0.6916 0.0828 0.065 Uiso 1 1 calc R A 1
C11 C 0.6620(6) 0.7244(5) 0.1042(4) 0.0580(15) Uani 1 1 d . A 1
C12 C 0.7139(6) 0.7624(5) 0.1699(4) 0.0626(16) Uani 1 1 d . A 1
H12 H 0.8074 0.7645 0.1514 0.075 Uiso 1 1 calc R A 1
C13 C 0.6264(5) 0.7987(5) 0.2655(4) 0.0531(14) Uani 1 1 d . A 1
H13 H 0.6625 0.8247 0.3105 0.064 Uiso 1 1 calc R A 1
C14 C 0.6421(5) 0.5896(5) 0.8430(4) 0.0514(13) Uani 1 1 d . . 1
H14 H 0.7142 0.6046 0.8624 0.062 Uiso 1 1 calc R . 1
C15 C 0.5329(5) 0.5503(4) 0.7527(3) 0.0409(11) Uani 1 1 d . . 1
H15 H 0.5071 0.5324 0.6993 0.049 Uiso 1 1 calc R . 1
C16 C 0.2996(5) 0.5727(4) 0.8843(4) 0.0457(12) Uani 1 1 d . . 1
H16A H 0.2729 0.5608 0.9541 0.055 Uiso 1 1 calc R . 1
H16B H 0.2785 0.5111 0.8516 0.055 Uiso 1 1 calc R . 1
C17 C 0.2157(5) 0.6897(4) 0.8681(3) 0.0426(11) Uani 1 1 d . . 1
C18 C 0.2433(5) 0.7874(5) 0.9214(4) 0.0459(12) Uani 1 1 d . . 1
C19 C 0.1956(6) 0.8093(5) 1.0212(4) 0.0557(14) Uani 1 1 d . . 1
C20 C 0.2171(8) 0.9011(6) 1.0690(4) 0.0703(18) Uani 1 1 d . . 1
H20 H 0.1796 0.9153 1.1369 0.084 Uiso 1 1 calc R . 1
C21 C 0.2964(8) 0.9703(5) 1.0115(5) 0.0743(19) Uani 1 1 d . . 1
C22 C 0.3519(7) 0.9517(5) 0.9137(4) 0.0677(17) Uani 1 1 d . . 1
H22 H 0.4076 0.9987 0.8769 0.081 Uiso 1 1 calc R . 1
C23 C 0.3244(6) 0.8610(5) 0.8683(4) 0.0566(14) Uani 1 1 d . . 1
H23 H 0.3613 0.8487 0.8002 0.068 Uiso 1 1 calc R . 1
C24 C 0.0591(5) 0.6887(5) 0.9065(4) 0.0547(14) Uani 1 1 d . . 1
H24A H 0.0372 0.6572 0.9707 0.066 Uiso 1 1 calc R . 1
H24B H 0.0044 0.7677 0.9138 0.066 Uiso 1 1 calc R . 1
C25 C -0.0157(5) 0.6535(5) 0.7618(4) 0.0486(13) Uani 1 1 d . . 1
H25 H -0.0257 0.7290 0.7419 0.058 Uiso 1 1 calc R . 1
C26 C -0.0050(6) 0.4759(5) 0.7703(4) 0.0532(14) Uani 1 1 d . . 1
H26 H -0.0071 0.4004 0.7544 0.064 Uiso 1 1 calc R . 1
S1 S 0.0575(3) 1.1169(2) 0.68198(18) 0.0710(9) Uani 0.678(4) 1 d PDU B 2
N13 N 0.0967(11) 0.8848(7) 0.7025(8) 0.088(4) Uani 0.678(4) 1 d PDU B 2
C27 C 0.0620(12) 0.9792(7) 0.6973(11) 0.068(4) Uani 0.678(4) 1 d PDU B 2
S1' S 0.3931(7) 0.9378(6) 0.6359(4) 0.091(2) Uani 0.322(4) 1 d PDU B 3
N13' N 0.1009(11) 0.9449(15) 0.6934(16) 0.046(5) Uani 0.322(4) 1 d PDU B 3
C27' C 0.2203(13) 0.942(3) 0.6705(17) 0.102(8) Uani 0.322(4) 1 d PDU B 3

loop_
_atom_site_aniso_label
_atom_site_aniso_U_11
_atom_site_aniso_U_22
_atom_site_aniso_U_33
_atom_site_aniso_U_23
_atom_site_aniso_U_13
_atom_site_aniso_U_12
Cd1 0.0297(2) 0.0445(2) 0.0367(2) -0.00274(15) -0.01219(15) -0.00183(14)
Cl1 0.0372(7) 0.0407(7) 0.0510(7) -0.0005(5) -0.0058(5) -0.0039(5)
F1 0.0455(19) 0.090(2) 0.064(2) -0.0130(17) -0.0155(15) -0.0201(17)
F2 0.069(2) 0.100(3) 0.054(2) -0.0127(19) 0.0084(17) -0.011(2)
F3 0.202(6) 0.088(3) 0.080(3) -0.001(2) -0.053(3) -0.076(3)
F4 0.133(4) 0.110(3) 0.0407(19) 0.0048(19) -0.014(2) -0.071(3)
O1 0.054(2) 0.058(2) 0.053(2) 0.0007(19) -0.0234(18) -0.0199(18)
O2 0.054(2) 0.059(2) 0.0360(19) 0.0005(16) -0.0128(16) -0.0076(18)
N3 0.032(2) 0.041(2) 0.040(2) 0.0008(17) -0.0147(17) -0.0043(17)
N2 0.046(2) 0.042(2) 0.040(2) -0.0023(18) -0.0166(19) -0.0059(18)
N1 0.034(2) 0.048(2) 0.041(2) -0.0019(18) -0.0189(18) -0.0027(18)
N4 0.046(2) 0.041(2) 0.038(2) 0.0007(18) -0.0131(19) -0.0003(18)
N5 0.075(3) 0.045(3) 0.038(3) 0.001(2) -0.007(2) 0.001(2)
N6 0.049(3) 0.036(2) 0.042(2) 0.0016(19) -0.0143(19) -0.0017(18)
N9 0.035(2) 0.042(2) 0.042(2) 0.0010(18) -0.0137(18) -0.0095(17)
N8 0.043(3) 0.066(3) 0.038(2) 0.001(2) -0.0161(19) -0.013(2)
N7 0.035(2) 0.061(3) 0.031(2) -0.0036(19) -0.0093(17) -0.0024(19)
N10 0.031(2) 0.062(3) 0.046(3) -0.002(2) -0.0131(19) -0.005(2)
N11 0.049(3) 0.068(3) 0.059(3) 0.002(2) -0.026(2) -0.009(2)
N12 0.035(2) 0.059(3) 0.045(2) -0.001(2) -0.0160(19) -0.0075(19)
C2 0.043(3) 0.045(3) 0.040(3) -0.004(2) -0.018(2) -0.003(2)
C1 0.032(3) 0.048(3) 0.045(3) -0.001(2) -0.014(2) -0.006(2)
C3 0.035(3) 0.042(3) 0.045(3) 0.008(2) -0.019(2) -0.007(2)
C4 0.038(3) 0.044(3) 0.046(3) 0.004(2) -0.020(2) -0.009(2)
C5 0.036(3) 0.050(3) 0.041(3) 0.001(2) -0.010(2) -0.001(2)
C6 0.064(4) 0.050(3) 0.036(3) 0.005(2) -0.004(3) 0.001(3)
C7 0.051(3) 0.050(3) 0.041(3) -0.007(2) -0.012(2) 0.004(2)
C8 0.039(3) 0.041(3) 0.038(3) 0.008(2) -0.011(2) -0.003(2)
C9 0.040(3) 0.049(3) 0.053(3) 0.005(2) -0.016(2) -0.010(2)
C10 0.058(4) 0.056(3) 0.041(3) -0.001(2) -0.012(3) -0.003(3)
C11 0.059(4) 0.058(3) 0.043(3) 0.000(3) -0.004(3) -0.005(3)
C12 0.038(3) 0.073(4) 0.062(4) 0.008(3) -0.002(3) -0.005(3)
C13 0.038(3) 0.068(4) 0.052(3) 0.003(3) -0.016(2) -0.008(3)
C14 0.040(3) 0.073(4) 0.043(3) -0.001(3) -0.017(2) -0.011(3)
C15 0.038(3) 0.049(3) 0.036(3) 0.000(2) -0.011(2) -0.012(2)
C16 0.038(3) 0.055(3) 0.043(3) 0.001(2) -0.009(2) -0.014(2)
C17 0.040(3) 0.052(3) 0.033(3) -0.005(2) -0.010(2) -0.008(2)
C18 0.046(3) 0.052(3) 0.038(3) 0.004(2) -0.016(2) -0.006(2)
C19 0.063(4) 0.065(4) 0.042(3) 0.004(3) -0.016(3) -0.021(3)
C20 0.094(5) 0.077(4) 0.044(3) -0.001(3) -0.021(3) -0.030(4)
C21 0.113(6) 0.056(4) 0.066(4) -0.003(3) -0.038(4) -0.029(4)
C22 0.092(5) 0.063(4) 0.056(4) 0.009(3) -0.025(3) -0.032(3)
C23 0.067(4) 0.060(3) 0.044(3) 0.002(3) -0.017(3) -0.018(3)
C24 0.040(3) 0.075(4) 0.046(3) -0.017(3) -0.013(2) -0.006(3)
C25 0.034(3) 0.058(3) 0.054(3) 0.004(3) -0.017(2) -0.007(2)
C26 0.050(3) 0.061(4) 0.052(3) 0.000(3) -0.025(3) -0.008(3)
S1 0.0685(16) 0.0752(17) 0.0597(15) 0.0028(12) -0.0107(12) -0.0118(12)
N13 0.095(7) 0.088(7) 0.082(6) 0.011(5) -0.014(5) -0.049(6)
C27 0.035(5) 0.094(8) 0.053(5) 0.014(6) -0.010(5) 0.025(5)
S1' 0.115(5) 0.084(4) 0.065(4) 0.006(3) -0.011(3) -0.031(3)
N13' 0.033(8) 0.040(7) 0.042(7) 0.009(7) -0.014(7) 0.044(6)
C27' 0.120(12) 0.120(12) 0.074(10) 0.000(8) -0.047(9) -0.019(9)

loop_
_atom_type_symbol
_atom_type_description
_atom_type_scat_dispersion_real
_atom_type_scat_dispersion_imag
_atom_type_scat_source
C C 0.0033 0.0016 'International Tables Vol C Tables 4.2.6.8 and 6.1.1.4'
H H 0.0000 0.0000 'International Tables Vol C Tables 4.2.6.8 and 6.1.1.4'
N N 0.0061 0.0033 'International Tables Vol C Tables 4.2.6.8 and 6.1.1.4'
O O 0.0106 0.0060 'International Tables Vol C Tables 4.2.6.8 and 6.1.1.4'
F F 0.0171 0.0103 'International Tables Vol C Tables 4.2.6.8 and 6.1.1.4'
S S 0.1246 0.1234 'International Tables Vol C Tables 4.2.6.8 and 6.1.1.4'
Cl Cl 0.1484 0.1585 'International Tables Vol C Tables 4.2.6.8 and 6.1.1.4'
Cd Cd -0.8075 1.2024 'International Tables Vol C Tables 4.2.6.8 and 6.1.1.4'

loop_
_geom_angle_atom_site_label_1
_geom_angle_atom_site_label_2
_geom_angle_atom_site_label_3
_geom_angle
_geom_angle_site_symmetry_1
_geom_angle_site_symmetry_3
N12 Cd1 N1 169.36(13) 1_655 .
N12 Cd1 N7 81.28(15) 1_655 .
N1 Cd1 N7 88.09(15) . .
N12 Cd1 N6 90.53(15) 1_655 2_676
N1 Cd1 N6 88.60(14) . 2_676
N7 Cd1 N6 87.09(14) . 2_676
N12 Cd1 Cl1 91.09(11) 1_655 .
N1 Cd1 Cl1 91.00(10) . .
N7 Cd1 Cl1 99.62(11) . .
N6 Cd1 Cl1 173.27(11) 2_676 .
N12 Cd1 Cl1 92.74(12) 1_655 2_766
N1 Cd1 Cl1 97.80(12) . 2_766
N7 Cd1 Cl1 171.52(10) . 2_766
N6 Cd1 Cl1 86.96(11) 2_676 2_766
Cl1 Cd1 Cl1 86.43(5) . 2_766
Cd1 Cl1 Cd1 93.57(5) . 2_766
C2 N3 N2 109.4(4) . .
C2 N3 C3 129.2(4) . .
N2 N3 C3 121.3(4) . .
C1 N2 N3 102.7(4) . .
C2 N1 C1 103.1(4) . .
C2 N1 Cd1 126.9(3) . .
C1 N1 Cd1 129.9(3) . .
C7 N4 N5 109.2(4) . .
C7 N4 C5 129.6(4) . .
N5 N4 C5 121.2(4) . .
C6 N5 N4 102.3(4) . .
C7 N6 C6 101.2(4) . .
C7 N6 Cd1 125.6(3) . 2_676
C6 N6 Cd1 132.8(4) . 2_676
C15 N9 N8 110.7(4) . .
C15 N9 C16 128.3(4) . .
N8 N9 C16 120.6(4) . .
C14 N8 N9 101.5(4) . .
C15 N7 C14 102.4(4) . .
C15 N7 Cd1 127.7(3) . .
C14 N7 Cd1 128.0(3) . .
C25 N10 N11 110.5(4) . .
C25 N10 C24 127.4(5) . .
N11 N10 C24 122.0(5) . .
C26 N11 N10 101.5(5) . .
C25 N12 C26 102.9(4) . .
C25 N12 Cd1 124.0(4) . 1_455
C26 N12 Cd1 130.9(4) . 1_455
N1 C2 N3 110.6(4) . .
N1 C2 H2 124.7 . .
N3 C2 H2 124.7 . .
N2 C1 N1 114.1(4) . .
N2 C1 H1 122.9 . .
N1 C1 H1 122.9 . .
N3 C3 C4 111.9(4) . .
N3 C3 H3A 109.2 . .
C4 C3 H3A 109.2 . .
N3 C3 H3B 109.2 . .
C4 C3 H3B 109.2 . .
H3A C3 H3B 107.9 . .
O1 C4 C8 107.1(4) . .
O1 C4 C5 108.4(4) . .
C8 C4 C5 115.4(4) . .
O1 C4 C3 107.9(4) . .
C8 C4 C3 110.9(4) . .
C5 C4 C3 106.9(4) . .
N4 C5 C4 111.7(4) . .
N4 C5 H5A 109.3 . .
C4 C5 H5A 109.3 . .
N4 C5 H5B 109.3 . .
C4 C5 H5B 109.3 . .
H5A C5 H5B 107.9 . .
N5 C6 N6 116.1(5) . .
N5 C6 H6 122.0 . .
N6 C6 H6 122.0 . .
N6 C7 N4 111.2(4) . .
N6 C7 H7 124.4 . .
N4 C7 H7 124.4 . .
C9 C8 C13 115.3(4) . .
C9 C8 C4 123.4(4) . .
C13 C8 C4 121.2(4) . .
F1 C9 C8 119.2(5) . .
F1 C9 C10 116.8(5) . .
C8 C9 C10 123.9(5) . .
C11 C10 C9 117.8(5) . .
C11 C10 H10 121.1 . .
C9 C10 H10 121.1 . .
C10 C11 C12 122.0(5) . .
C10 C11 F2 119.4(6) . .
C12 C11 F2 118.6(6) . .
C11 C12 C13 119.5(6) . .
C11 C12 H12 120.2 . .
C13 C12 H12 120.2 . .
C12 C13 C8 121.4(5) . .
C12 C13 H13 119.3 . .
C8 C13 H13 119.3 . .
N8 C14 N7 115.3(5) . .
N8 C14 H14 122.4 . .
N7 C14 H14 122.4 . .
N7 C15 N9 110.1(4) . .
N7 C15 H15 125.0 . .
N9 C15 H15 125.0 . .
N9 C16 C17 111.4(4) . .
N9 C16 H16A 109.4 . .
C17 C16 H16A 109.4 . .
N9 C16 H16B 109.4 . .
C17 C16 H16B 109.4 . .
H16A C16 H16B 108.0 . .
O2 C17 C18 112.2(4) . .
O2 C17 C16 105.0(4) . .
C18 C17 C16 110.5(4) . .
O2 C17 C24 109.9(4) . .
C18 C17 C24 110.3(4) . .
C16 C17 C24 108.9(4) . .
C19 C18 C23 115.5(5) . .
C19 C18 C17 124.3(5) . .
C23 C18 C17 120.2(4) . .
F4 C19 C18 118.1(5) . .
F4 C19 C20 118.0(5) . .
C18 C19 C20 123.9(6) . .
C21 C20 C19 116.9(6) . .
C21 C20 H20 121.5 . .
C19 C20 H20 121.5 . .
C22 C21 F3 119.6(6) . .
C22 C21 C20 122.8(6) . .
F3 C21 C20 117.6(6) . .
C21 C22 C23 118.5(6) . .
C21 C22 H22 120.7 . .
C23 C22 H22 120.7 . .
C22 C23 C18 122.3(5) . .
C22 C23 H23 118.9 . .
C18 C23 H23 118.9 . .
N10 C24 C17 111.8(4) . .
N10 C24 H24A 109.2 . .
C17 C24 H24A 109.2 . .
N10 C24 H24B 109.2 . .
C17 C24 H24B 109.2 . .
H24A C24 H24B 107.9 . .
N12 C25 N10 110.1(5) . .
N12 C25 H25 125.0 . .
N10 C25 H25 125.0 . .
N11 C26 N12 115.0(5) . .
N11 C26 H26 122.5 . .
N12 C26 H26 122.5 . .
N13 C27 S1 163.8(12) . .
N13' C27' S1' 179(2) . .

loop_
_geom_bond_atom_site_label_1
_geom_bond_atom_site_label_2
_geom_bond_distance
_geom_bond_site_symmetry_2
Cd1 N12 2.350(4) 1_655
Cd1 N1 2.354(4) .
Cd1 N7 2.388(4) .
Cd1 N6 2.402(4) 2_676
Cd1 Cl1 2.611(2) .
Cd1 Cl1 2.6560(17) 2_766
Cl1 Cd1 2.6560(17) 2_766
F1 C9 1.349(6) .
F2 C11 1.357(6) .
F3 C21 1.364(7) .
F4 C19 1.360(7) .
O1 C4 1.438(6) .
O1 H1W 0.8200 .
O2 C17 1.422(6) .
O2 H2W 0.8200 .
N3 C2 1.334(6) .
N3 N2 1.372(5) .
N3 C3 1.459(6) .
N2 C1 1.319(6) .
N1 C2 1.321(6) .
N1 C1 1.368(6) .
N4 C7 1.333(6) .
N4 N5 1.334(6) .
N4 C5 1.468(6) .
N5 C6 1.310(7) .
N6 C7 1.316(7) .
N6 C6 1.340(6) .
N6 Cd1 2.402(4) 2_676
N9 C15 1.338(6) .
N9 N8 1.354(5) .
N9 C16 1.462(6) .
N8 C14 1.323(6) .
N7 C15 1.319(6) .
N7 C14 1.364(6) .
N10 C25 1.324(6) .
N10 N11 1.357(6) .
N10 C24 1.473(6) .
N11 C26 1.323(7) .
N12 C25 1.320(6) .
N12 C26 1.346(7) .
N12 Cd1 2.350(4) 1_455
C2 H2 0.9300 .
C1 H1 0.9300 .
C3 C4 1.549(7) .
C3 H3A 0.9700 .
C3 H3B 0.9700 .
C4 C8 1.512(7) .
C4 C5 1.541(7) .
C5 H5A 0.9700 .
C5 H5B 0.9700 .
C6 H6 0.9300 .
C7 H7 0.9300 .
C8 C9 1.377(7) .
C8 C13 1.397(7) .
C9 C10 1.391(7) .
C10 C11 1.349(8) .
C10 H10 0.9300 .
C11 C12 1.351(9) .
C12 C13 1.394(7) .
C12 H12 0.9300 .
C13 H13 0.9300 .
C14 H14 0.9300 .
C15 H15 0.9300 .
C16 C17 1.527(7) .
C16 H16A 0.9700 .
C16 H16B 0.9700 .
C17 C18 1.517(7) .
C17 C24 1.550(7) .
C18 C19 1.366(7) .
C18 C23 1.397(8) .
C19 C20 1.384(8) .
C20 C21 1.372(9) .
C20 H20 0.9300 .
C21 C22 1.338(8) .
C22 C23 1.385(8) .
C22 H22 0.9300 .
C23 H23 0.9300 .
C24 H24A 0.9700 .
C24 H24B 0.9700 .
C25 H25 0.9300 .
C26 H26 0.9300 .
S1 C27 1.635(8) .
N13 C27 1.106(6) .
S1' C27' 1.696(9) .
N13' C27' 1.175(7) .

loop_
_geom_torsion_atom_site_label_1
_geom_torsion_atom_site_label_2
_geom_torsion_atom_site_label_3
_geom_torsion_atom_site_label_4
_geom_torsion
_geom_torsion_site_symmetry_1
_geom_torsion_site_symmetry_4
N12 Cd1 Cl1 Cd1 -92.68(12) 1_655 2_766
N1 Cd1 Cl1 Cd1 97.75(12) . 2_766
N7 Cd1 Cl1 Cd1 -174.01(10) . 2_766
N6 Cd1 Cl1 Cd1 11.2(9) 2_676 2_766
Cl1 Cd1 Cl1 Cd1 0.0 2_766 2_766
C2 N3 N2 C1 0.2(5) . .
C3 N3 N2 C1 177.3(4) . .
N12 Cd1 N1 C2 55.5(9) 1_655 .
N7 Cd1 N1 C2 57.2(4) . .
N6 Cd1 N1 C2 -29.9(4) 2_676 .
Cl1 Cd1 N1 C2 156.8(4) . .
Cl1 Cd1 N1 C2 -116.7(4) 2_766 .
N12 Cd1 N1 C1 -122.6(7) 1_655 .
N7 Cd1 N1 C1 -120.9(4) . .
N6 Cd1 N1 C1 151.9(4) 2_676 .
Cl1 Cd1 N1 C1 -21.3(4) . .
Cl1 Cd1 N1 C1 65.2(4) 2_766 .
C7 N4 N5 C6 0.5(6) . .
C5 N4 N5 C6 -179.3(5) . .
C15 N9 N8 C14 0.1(5) . .
C16 N9 N8 C14 -173.5(4) . .
N12 Cd1 N7 C15 -171.8(4) 1_655 .
N1 Cd1 N7 C15 8.5(4) . .
N6 Cd1 N7 C15 97.2(4) 2_676 .
Cl1 Cd1 N7 C15 -82.2(4) . .
Cl1 Cd1 N7 C15 142.7(5) 2_766 .
N12 Cd1 N7 C14 26.5(4) 1_655 .
N1 Cd1 N7 C14 -153.2(4) . .
N6 Cd1 N7 C14 -64.5(4) 2_676 .
Cl1 Cd1 N7 C14 116.1(4) . .
Cl1 Cd1 N7 C14 -19.0(10) 2_766 .
C25 N10 N11 C26 0.3(5) . .
C24 N10 N11 C26 -176.0(4) . .
C1 N1 C2 N3 0.2(6) . .
Cd1 N1 C2 N3 -178.3(3) . .
N2 N3 C2 N1 -0.2(6) . .
C3 N3 C2 N1 -177.0(4) . .
N3 N2 C1 N1 0.0(6) . .
C2 N1 C1 N2 -0.1(6) . .
Cd1 N1 C1 N2 178.4(3) . .
C2 N3 C3 C4 83.7(6) . .
N2 N3 C3 C4 -92.8(5) . .
N3 C3 C4 O1 -54.3(5) . .
N3 C3 C4 C8 62.8(5) . .
N3 C3 C4 C5 -170.7(4) . .
C7 N4 C5 C4 -111.6(6) . .
N5 N4 C5 C4 68.2(6) . .
O1 C4 C5 N4 52.8(5) . .
C8 C4 C5 N4 -67.4(5) . .
C3 C4 C5 N4 168.8(4) . .
N4 N5 C6 N6 -0.9(7) . .
C7 N6 C6 N5 1.0(7) . .
Cd1 N6 C6 N5 -172.3(4) 2_676 .
C6 N6 C7 N4 -0.6(6) . .
Cd1 N6 C7 N4 173.3(3) 2_676 .
N5 N4 C7 N6 0.1(6) . .
C5 N4 C7 N6 179.9(5) . .
O1 C4 C8 C9 -165.8(5) . .
C5 C4 C8 C9 -44.9(7) . .
C3 C4 C8 C9 76.8(6) . .
O1 C4 C8 C13 17.9(6) . .
C5 C4 C8 C13 138.8(5) . .
C3 C4 C8 C13 -99.5(5) . .
C13 C8 C9 F1 174.7(5) . .
C4 C8 C9 F1 -1.8(8) . .
C13 C8 C9 C10 -3.9(8) . .
C4 C8 C9 C10 179.6(5) . .
F1 C9 C10 C11 -176.0(5) . .
C8 C9 C10 C11 2.6(8) . .
C9 C10 C11 C12 0.2(9) . .
C9 C10 C11 F2 179.0(5) . .
C10 C11 C12 C13 -1.3(10) . .
F2 C11 C12 C13 179.8(5) . .
C11 C12 C13 C8 -0.1(9) . .
C9 C8 C13 C12 2.6(8) . .
C4 C8 C13 C12 179.2(5) . .
N9 N8 C14 N7 -0.5(6) . .
C15 N7 C14 N8 0.7(6) . .
Cd1 N7 C14 N8 166.0(4) . .
C14 N7 C15 N9 -0.6(6) . .
Cd1 N7 C15 N9 -165.9(3) . .
N8 N9 C15 N7 0.4(6) . .
C16 N9 C15 N7 173.3(4) . .
C15 N9 C16 C17 -77.1(6) . .
N8 N9 C16 C17 95.2(5) . .
N9 C16 C17 O2 60.3(5) . .
N9 C16 C17 C18 -60.9(5) . .
N9 C16 C17 C24 177.9(4) . .
O2 C17 C18 C19 171.3(5) . .
C16 C17 C18 C19 -71.9(6) . .
C24 C17 C18 C19 48.4(7) . .
O2 C17 C18 C23 -10.0(7) . .
C16 C17 C18 C23 106.8(6) . .
C24 C17 C18 C23 -132.9(5) . .
C23 C18 C19 F4 -176.4(5) . .
C17 C18 C19 F4 2.3(9) . .
C23 C18 C19 C20 3.6(9) . .
C17 C18 C19 C20 -177.6(6) . .
F4 C19 C20 C21 177.1(6) . .
C18 C19 C20 C21 -2.9(11) . .
C19 C20 C21 C22 -0.1(11) . .
C19 C20 C21 F3 -179.7(6) . .
F3 C21 C22 C23 -178.4(6) . .
C20 C21 C22 C23 2.1(11) . .
C21 C22 C23 C18 -1.2(10) . .
C19 C18 C23 C22 -1.5(9) . .
C17 C18 C23 C22 179.7(6) . .
C25 N10 C24 C17 -86.6(6) . .
N11 N10 C24 C17 88.9(6) . .
O2 C17 C24 N10 39.6(6) . .
C18 C17 C24 N10 163.8(5) . .
C16 C17 C24 N10 -74.9(6) . .
C26 N12 C25 N10 -1.8(5) . .
Cd1 N12 C25 N10 162.8(3) 1_455 .
N11 N10 C25 N12 1.0(6) . .
C24 N10 C25 N12 177.0(4) . .
N10 N11 C26 N12 -1.5(6) . .
C25 N12 C26 N11 2.2(6) . .
Cd1 N12 C26 N11 -161.0(4) 1_455 .
